data_4061891
_journal_name_full Organometallics
_journal_year 2003
_chemical_formula_sum 'C27 H45 I N P Pd'
_chemical_formula_weight 647.91
_space_group_IT_number 14
_symmetry_cell_setting monoclinic
_symmetry_space_group_name_Hall '-P 2yn'
_symmetry_space_group_name_H-M 'P 1 21/n 1'
_cell_angle_alpha 90.00
_cell_angle_beta 99.7760(10)
_cell_angle_gamma 90.00
_cell_formula_units_Z 4
_cell_length_a 10.5363(2)
_cell_length_b 15.0361(3)
_cell_length_c 17.3668(3)
_cell_measurement_temperature 120(2)
_cell_volume 2711.38(9)
_diffrn_ambient_temperature 120(2)
_exptl_crystal_density_diffrn 1.587
_cod_depositor_comments
;
The following automatic conversions were performed:
'_symmetry_cell_setting' value 'Monoclinic' changed to 'monoclinic'
according to '/home/saulius/struct/CIF-dictionaries/cif_core.dic'
dictionary named 'cif_core.dic' version 2.4.1 from 2010-06-29.

Automatic conversion script
Id: cif_fix_enum 1527 2010-12-29 10:47:43Z saulius 
;
_cod_original_sg_symbol_H-M 'P 21/n'
_cod_database_code 4061891

loop_
_symmetry_equiv_pos_as_xyz
'x, y, z'
'-x+1/2, y+1/2, -z+1/2'
'-x, -y, -z'
'x-1/2, -y-1/2, z-1/2'

loop_
_atom_site_label
_atom_site_type_symbol
_atom_site_fract_x
_atom_site_fract_y
_atom_site_fract_z
_atom_site_U_iso_or_equiv
_atom_site_adp_type
_atom_site_occupancy
_atom_site_symmetry_multiplicity
_atom_site_calc_flag
_atom_site_refinement_flags
_atom_site_disorder_assembly
_atom_site_disorder_group
C1 C 0.0530(5) 0.9777(3) 0.2110(3) 0.0331(11) Uani 1 1 d . . .
H1A H 0.0065 1.0335 0.2147 0.050 Uiso 1 1 calc R . .
H1B H 0.1020 0.9624 0.2624 0.050 Uiso 1 1 calc R . .
H1C H -0.0087 0.9301 0.1933 0.050 Uiso 1 1 calc R . .
C2 C 0.2472(4) 1.0584(3) 0.1655(3) 0.0305(11) Uani 1 1 d . . .
H2A H 0.3011 1.0652 0.1250 0.046 Uiso 1 1 calc R . .
H2B H 0.3017 1.0438 0.2154 0.046 Uiso 1 1 calc R . .
H2C H 0.2013 1.1142 0.1707 0.046 Uiso 1 1 calc R . .
C3 C 0.1020(4) 1.0195(3) 0.0756(2) 0.0264(10) Uani 1 1 d . . .
H3A H 0.0751 1.0820 0.0808 0.032 Uiso 1 1 calc R . .
H3B H 0.0236 0.9838 0.0576 0.032 Uiso 1 1 calc R . .
C4 C 0.2035(4) 1.0137(3) 0.0051(2) 0.0220(9) Uani 1 1 d . . .
C5 C 0.2212(4) 1.0796(3) -0.0518(3) 0.0299(11) Uani 1 1 d . . .
H5 H 0.1683 1.1311 -0.0544 0.036 Uiso 1 1 calc R . .
C6 C 0.3238(4) 1.0747(3) -0.1128(3) 0.0309(11) Uani 1 1 d . . .
H6 H 0.3250 1.1227 -0.1482 0.037 Uiso 1 1 calc R . .
C7 C 0.4088(4) 1.0051(3) -0.1161(2) 0.0258(10) Uani 1 1 d . . .
H7 H 0.4698 1.0020 -0.1505 0.031 Uiso 1 1 calc R . .
C8 C 0.3908(4) 0.9382(2) -0.0597(2) 0.0208(9) Uani 1 1 d . . .
H8 H 0.4446 0.8873 -0.0574 0.025 Uiso 1 1 calc R . .
C9 C 0.2870(4) 0.9405(2) 0.0013(2) 0.0187(9) Uani 1 1 d . . .
C10 C 0.2595(3) 0.7360(2) -0.0634(2) 0.0175(8) Uani 1 1 d . . .
H10 H 0.3101 0.7876 -0.0784 0.021 Uiso 1 1 calc R . .
C11 C 0.1233(4) 0.7682(3) -0.0701(2) 0.0241(10) Uani 1 1 d . . .
H11A H 0.1140 0.8198 -0.0361 0.029 Uiso 1 1 calc R . .
H11B H 0.0617 0.7206 -0.0625 0.029 Uiso 1 1 calc R . .
C12 C 0.1189(4) 0.7931(3) -0.1548(2) 0.0292(11) Uani 1 1 d . . .
H12A H 0.1773 0.8443 -0.1571 0.035 Uiso 1 1 calc R . .
H12B H 0.0305 0.8131 -0.1764 0.035 Uiso 1 1 calc R . .
C13 C 0.1582(4) 0.7156(3) -0.2101(2) 0.0274(10) Uani 1 1 d . . .
H13A H 0.0972 0.6660 -0.2075 0.033 Uiso 1 1 calc R . .
H13B H 0.1399 0.7386 -0.2642 0.033 Uiso 1 1 calc R . .
C14 C 0.2874(4) 0.6759(3) -0.1998(2) 0.0226(9) Uani 1 1 d . . .
H14A H 0.3543 0.7191 -0.2088 0.027 Uiso 1 1 calc R . .
H14B H 0.2910 0.6224 -0.2326 0.027 Uiso 1 1 calc R . .
C15 C 0.2939(4) 0.6537(3) -0.1146(2) 0.0212(9) Uani 1 1 d . . .
H15A H 0.3818 0.6327 -0.0931 0.025 Uiso 1 1 calc R . .
H15B H 0.2333 0.6045 -0.1099 0.025 Uiso 1 1 calc R . .
C16 C 0.1746(4) 0.6544(3) 0.0969(2) 0.0182(8) Uani 1 1 d . . .
H16 H 0.2302 0.6460 0.1491 0.022 Uiso 1 1 calc R . .
C17 C 0.1685(4) 0.5604(2) 0.0626(2) 0.0218(9) Uani 1 1 d . . .
H17A H 0.2561 0.5374 0.0613 0.026 Uiso 1 1 calc R . .
H17B H 0.1187 0.5599 0.0089 0.026 Uiso 1 1 calc R . .
C18 C 0.0942(4) 0.4983(3) 0.1231(2) 0.0248(10) Uani 1 1 d . . .
H18A H 0.0747 0.4399 0.0976 0.030 Uiso 1 1 calc R . .
H18B H 0.1580 0.4874 0.1710 0.030 Uiso 1 1 calc R . .
C19 C -0.0415(4) 0.5336(3) 0.1522(2) 0.0241(10) Uani 1 1 d . . .
H19A H -0.1135 0.5277 0.1077 0.029 Uiso 1 1 calc R . .
H19B H -0.0602 0.4937 0.1942 0.029 Uiso 1 1 calc R . .
C20 C -0.0388(4) 0.6295(3) 0.1820(2) 0.0234(9) Uani 1 1 d . . .
H20A H 0.0087 0.6329 0.2363 0.028 Uiso 1 1 calc R . .
H20B H -0.1274 0.6517 0.1812 0.028 Uiso 1 1 calc R . .
C21 C 0.0371(4) 0.6906(2) 0.1210(2) 0.0213(9) Uani 1 1 d . . .
H21A H -0.0246 0.6991 0.0718 0.026 Uiso 1 1 calc R . .
H21B H 0.0541 0.7502 0.1448 0.026 Uiso 1 1 calc R . .
C22 C 0.4472(4) 0.6781(2) 0.0311(2) 0.0193(9) Uani 1 1 d . . .
H22 H 0.4250 0.6213 0.0020 0.023 Uiso 1 1 calc R . .
C23 C 0.4839(4) 0.6543(3) 0.1099(2) 0.0243(10) Uani 1 1 d . . .
H23A H 0.4210 0.6143 0.1286 0.029 Uiso 1 1 calc R . .
H23B H 0.5011 0.7066 0.1447 0.029 Uiso 1 1 calc R . .
C24 C 0.6126(4) 0.6039(3) 0.0977(3) 0.0290(10) Uani 1 1 d . . .
H24A H 0.5872 0.5480 0.0691 0.035 Uiso 1 1 calc R . .
H24B H 0.6598 0.5871 0.1499 0.035 Uiso 1 1 calc R . .
C25 C 0.7178(4) 0.6588(3) 0.0494(3) 0.0281(10) Uani 1 1 d . . .
H25A H 0.7449 0.7134 0.0796 0.034 Uiso 1 1 calc R . .
H25B H 0.7953 0.6208 0.0525 0.034 Uiso 1 1 calc R . .
C26 C 0.6821(4) 0.6843(3) -0.0289(3) 0.0257(10) Uani 1 1 d . . .
H26A H 0.6663 0.6327 -0.0647 0.031 Uiso 1 1 calc R . .
H26B H 0.7454 0.7250 -0.0464 0.031 Uiso 1 1 calc R . .
C27 C 0.5525(4) 0.7336(3) -0.0180(2) 0.0219(9) Uani 1 1 d . . .
H27A H 0.5054 0.7491 -0.0706 0.026 Uiso 1 1 calc R . .
H27B H 0.5765 0.7902 0.0099 0.026 Uiso 1 1 calc R . .
N1 N 0.1582(3) 0.9901(2) 0.1444(2) 0.0220(8) Uani 1 1 d . . .
P1 P 0.28818(9) 0.73346(6) 0.03893(6) 0.0158(2) Uani 1 1 d . . .
Pd1 Pd 0.25634(3) 0.867122(18) 0.099643(16) 0.01582(12) Uani 1 1 d . . .
I1 I 0.26268(3) 0.805371(17) 0.245093(15) 0.02893(12) Uani 1 1 d . . .

loop_
_atom_site_aniso_label
_atom_site_aniso_U_11
_atom_site_aniso_U_22
_atom_site_aniso_U_33
_atom_site_aniso_U_23
_atom_site_aniso_U_13
_atom_site_aniso_U_12
C1 0.034(2) 0.030(2) 0.033(3) -0.004(2) 0.002(2) 0.009(2)
C2 0.035(2) 0.016(2) 0.033(2) -0.0065(17) -0.017(2) -0.0001(17)
C3 0.026(2) 0.021(2) 0.026(2) 0.0003(17) -0.0153(18) 0.0063(16)
C4 0.0208(19) 0.0179(19) 0.0213(19) -0.0016(16) -0.0134(16) -0.0007(15)
C5 0.030(2) 0.020(2) 0.031(2) 0.0014(18) -0.019(2) 0.0014(17)
C6 0.042(2) 0.020(2) 0.023(2) 0.0064(18) -0.017(2) -0.0037(19)
C7 0.034(2) 0.026(2) 0.0143(19) 0.0026(17) -0.0053(18) -0.0084(18)
C8 0.0238(19) 0.0148(19) 0.019(2) -0.0022(15) -0.0100(16) -0.0006(15)
C9 0.0215(18) 0.0115(18) 0.0169(19) -0.0005(14) -0.0141(16) -0.0017(14)
C10 0.0186(18) 0.0144(18) 0.0152(18) -0.0010(15) -0.0098(15) 0.0012(14)
C11 0.028(2) 0.022(2) 0.0168(19) -0.0075(16) -0.0135(17) 0.0093(17)
C12 0.035(2) 0.023(2) 0.020(2) -0.0065(17) -0.0189(19) 0.0121(18)
C13 0.030(2) 0.025(2) 0.019(2) -0.0044(17) -0.0180(18) 0.0067(18)
C14 0.025(2) 0.022(2) 0.017(2) -0.0054(16) -0.0082(17) 0.0024(16)
C15 0.0237(19) 0.0164(18) 0.0179(19) -0.0035(16) -0.0120(16) 0.0030(16)
C16 0.0183(18) 0.0160(18) 0.0162(18) -0.0001(15) -0.0084(15) 0.0003(15)
C17 0.0227(19) 0.0141(19) 0.023(2) -0.0021(15) -0.0113(17) -0.0017(15)
C18 0.027(2) 0.0163(19) 0.025(2) 0.0015(17) -0.0126(18) -0.0005(16)
C19 0.027(2) 0.0177(19) 0.023(2) 0.0053(16) -0.0111(17) -0.0039(16)
C20 0.024(2) 0.020(2) 0.023(2) -0.0005(16) -0.0057(18) -0.0010(16)
C21 0.0197(19) 0.0139(18) 0.027(2) -0.0005(16) -0.0066(17) 0.0005(15)
C22 0.0203(18) 0.0123(17) 0.0195(19) -0.0004(15) -0.0129(16) 0.0047(14)
C23 0.023(2) 0.028(2) 0.018(2) 0.0051(17) -0.0100(17) 0.0007(17)
C24 0.025(2) 0.026(2) 0.029(2) 0.0051(18) -0.0169(18) 0.0061(17)
C25 0.0177(19) 0.033(2) 0.028(2) 0.0038(19) -0.0134(18) 0.0070(17)
C26 0.0184(19) 0.028(2) 0.026(2) 0.0063(18) -0.0081(18) 0.0034(17)
C27 0.0168(18) 0.022(2) 0.022(2) 0.0005(16) -0.0121(16) 0.0012(15)
N1 0.0245(17) 0.0144(16) 0.0222(17) -0.0022(13) -0.0106(14) -0.0004(13)
P1 0.0167(4) 0.0114(4) 0.0153(5) -0.0008(4) -0.0090(4) 0.0009(3)
Pd1 0.01924(17) 0.01061(16) 0.01383(17) -0.00081(10) -0.00795(12) -0.00007(10)
I1 0.0449(2) 0.01873(16) 0.01665(17) -0.00003(10) -0.01330(13) 0.00192(11)

loop_
_geom_bond_atom_site_label_1
_geom_bond_atom_site_label_2
_geom_bond_distance
_geom_bond_site_symmetry_2
_geom_bond_publ_flag
C1 N1 1.742(7) . ?
C1 H1A 0.9800 . ?
C1 H1B 0.9800 . ?
C1 H1C 0.9800 . ?
C2 N1 1.397(5) . ?
C2 H2A 0.9800 . ?
C2 H2B 0.9800 . ?
C2 H2C 0.9800 . ?
C3 N1 1.316(5) . ?
C3 C4 1.759(7) . ?
C3 H3A 0.9900 . ?
C3 H3B 0.9900 . ?
C4 C9 1.419(6) . ?
C4 C5 1.434(6) . ?
C5 C6 1.639(8) . ?
C5 H5 0.9500 . ?
C6 C7 1.385(7) . ?
C6 H6 0.9500 . ?
C7 C8 1.439(6) . ?
C7 H7 0.9500 . ?
C8 C9 1.647(7) . ?
C8 H8 0.9500 . ?
C9 Pd1 2.104(4) . ?
C10 C11 1.500(5) . ?
C10 C15 1.600(5) . ?
C10 P1 1.751(4) . ?
C10 H10 1.0000 . ?
C11 C12 1.511(6) . ?
C11 H11A 0.9900 . ?
C11 H11B 0.9900 . ?
C12 C13 1.608(6) . ?
C12 H12A 0.9900 . ?
C12 H12B 0.9900 . ?
C13 C14 1.469(6) . ?
C13 H13A 0.9900 . ?
C13 H13B 0.9900 . ?
C14 C15 1.508(6) . ?
C14 H14A 0.9900 . ?
C14 H14B 0.9900 . ?
C15 H15A 0.9900 . ?
C15 H15B 0.9900 . ?
C16 C17 1.531(5) . ?
C16 C21 1.666(6) . ?
C16 P1 2.066(4) . ?
C16 H16 1.0000 . ?
C17 C18 1.693(6) . ?
C17 H17A 0.9900 . ?
C17 H17B 0.9900 . ?
C18 C19 1.680(6) . ?
C18 H18A 0.9900 . ?
C18 H18B 0.9900 . ?
C19 C20 1.531(6) . ?
C19 H19A 0.9900 . ?
C19 H19B 0.9900 . ?
C20 C21 1.703(6) . ?
C20 H20A 0.9900 . ?
C20 H20B 0.9900 . ?
C21 H21A 0.9900 . ?
C21 H21B 0.9900 . ?
C22 C23 1.403(5) . ?
C22 C27 1.726(6) . ?
C22 P1 1.896(4) . ?
C22 H22 1.0000 . ?
C23 C24 1.599(6) . ?
C23 H23A 0.9900 . ?
C23 H23B 0.9900 . ?
C24 C25 1.711(7) . ?
C24 H24A 0.9900 . ?
C24 H24B 0.9900 . ?
C25 C26 1.402(6) . ?
C25 H25A 0.9900 . ?
C25 H25B 0.9900 . ?
C26 C27 1.593(6) . ?
C26 H26A 0.9900 . ?
C26 H26B 0.9900 . ?
C27 H27A 0.9900 . ?
C27 H27B 0.9900 . ?
N1 Pd1 2.317(3) . ?
P1 Pd1 2.3203(10) . ?
Pd1 I1 2.6814(4) . ?
